data_7702372
loop_
_publ_author_name
'De Munno, Giovanni'
'Armentano, Donatella'
'Poerio, Teresa'
'Julve, Miguel'
'Real, Jos\'e Antonio'

_publ_section_title
;
 Novel sheet-like manganese(II) networks. Synthesis and structure of
 [Mn(bpe)(NCS)2(CH3OH)2] and [Mn(bpe)(NCS)2(CH3OH)2]&#x00B7;bpe
 [bpe&#x2005;=&#x2005;trans-1,2-bis(4-pyridyl)ethene]
;
_journal_issue 11
_journal_name_full 'Journal of the Chemical Society, Dalton Transactions'
_journal_page_first 1813
_journal_paper_doi 10.1039/a900569b
_journal_year 1999
_chemical_compound_source 'chemical synthesis'
_chemical_formula_moiety '[Mn(bpe)(NCS)2(CH3OH)2'
_chemical_formula_sum 'C16 H18 Mn N4 O2 S2'
_chemical_formula_weight 417.4
_space_group_IT_number 14
_space_group_name_Hall '-P 2ybc'
_space_group_name_H-M_alt 'P 1 21/c 1'
_symmetry_cell_setting monoclinic
_symmetry_space_group_name_H-M 'P 1 21/c 1'
_cell_angle_alpha 90
_cell_angle_beta 91.71(3)
_cell_angle_gamma 90
_cell_formula_units_Z 4
_cell_length_a 10.382(4)
_cell_length_b 13.482(7)
_cell_length_c 14.038(4)
_cell_measurement_radiation 'Mo K\a'
_cell_measurement_temperature 295
_cell_measurement_wavelength 0.710730
_cell_volume 1964.9(14)
_computing_cell_refinement 'Siemens P3/V'
_computing_data_collection 'Siemens P3/V,(VMS vers 4.21/V, 1990)'
_computing_data_reduction 'Siemens SHELXTL-PLUS,(VMS vers 4.21/V , 1990)'
_computing_molecular_graphics 'Siemens XP'
_computing_publication_material 'Siemens SHELXTL-PLUS and PARST'
_computing_structure_refinement 'Siemens SHELXTL-PLUS'
_computing_structure_solution 'Siemens SHELXTL-PLUS'
_diffrn_ambient_temperature 295
_diffrn_measurement_device 'Siemens R3m/V diffractometer'
_diffrn_measurement_method \w-2\q
_diffrn_radiation_monochromator 'highly-oriented graphite crystal'
_diffrn_radiation_source 'fine-focus xray_tube'
_diffrn_radiation_type 'Mo K\a'
_diffrn_radiation_wavelength 0.710730
_diffrn_reflns_limit_h_max 12
_diffrn_reflns_limit_h_min 0
_diffrn_reflns_limit_k_max 16
_diffrn_reflns_limit_k_min 0
_diffrn_reflns_limit_l_max 16
_diffrn_reflns_limit_l_min -16
_diffrn_reflns_number 7714
_diffrn_reflns_theta_max 25.0
_diffrn_reflns_theta_min 1.5
_exptl_absorpt_coefficient_mu 9.0073
_exptl_crystal_colour 'pale yellow'
_exptl_crystal_density_diffrn 1.412
_exptl_crystal_description parallelepiped
_exptl_crystal_F_000 860
_exptl_crystal_size_max 0.40
_exptl_crystal_size_mid 0.35
_exptl_crystal_size_min 0.26
_refine_diff_density_max 0.68
_refine_diff_density_min -0.43
_refine_ls_extinction_method none
_refine_ls_goodness_of_fit_obs 2.04
_refine_ls_hydrogen_treatment '"riding model" with fixed isotropic U'
_refine_ls_matrix_type full
_refine_ls_number_parameters 156
_refine_ls_number_reflns 954
_refine_ls_R_factor_all 24.80
_refine_ls_R_factor_obs 8.61
_refine_ls_shift/esd_max 0.002
_refine_ls_shift/esd_mean 0.000
_refine_ls_structure_factor_coef F
_refine_ls_weighting_details 'w = 1/(\s^2^(F)+ 0.0007*F^2^))'
_refine_ls_weighting_scheme calc
_refine_ls_wR_factor_all 17.57
_refine_ls_wR_factor_obs 10.33
_reflns_number_observed 954
_reflns_number_total 3479
_reflns_observed_criterion >3\s(I)
_cod_data_source_file 900569b.txt
_cod_data_source_block (1)
_cod_depositor_comments
;
The following automatic conversions were performed:

data item '_refine_ls_weighting_scheme' value '1/(\s^2^(F)+
0.0007*F^2^))' was changed to 'calc'. A new data item
'_refine_ls_weighting_details' was created with the value set to 'w =
1/(\s^2^(F)+ 0.0007*F^2^))'.

Automatic conversion script
Id: cif_fix_values 6909 2019-04-08 15:41:33Z antanas 
;
_cod_original_cell_volume 1964.0(14)
_cod_original_sg_symbol_H-M 'P 1 2/m 1'
_cod_database_code 7702372

loop_
_symmetry_equiv_pos_as_xyz
x,y,z
-x,1/2+y,1/2-z
-x,-y,-z
x,1/2-y,1/2+z

loop_
_atom_site_aniso_label
_atom_site_aniso_U_11
_atom_site_aniso_U_22
_atom_site_aniso_U_33
_atom_site_aniso_U_23
_atom_site_aniso_U_13
_atom_site_aniso_U_12
_atom_site_aniso_type_symbol
Mn1 0.089(4) 0.051(1) 0.0214(8) 0.0008(8) 0.006(1) -0.009(3) Mn
N1 0.11(2) 0.049(6) 0.028(4) -0.002(4) 0.016(8) -0.01(1) N
N2 0.12(3) 0.050(6) 0.023(4) -0.003(4) 0.010(8) 0.02(1) N
C13 0.17(4) 0.071(9) 0.015(5) 0.003(5) 0.00(1) 0.01(2) C
S1 0.15(1) 0.054(2) 0.075(3) -0.008(2) 0.040(4) -0.021(5) S
C14 0.11(3) 0.042(8) 0.035(6) -0.009(6) -0.02(1) 0.02(2) C
S2 0.106(8) 0.057(3) 0.066(2) 0.005(2) -0.015(4) -0.010(5) S
O1 0.11(2) 0.057(6) 0.054(5) -0.007(4) -0.004(8) 0.01(1) O
C15 0.07(2) 0.10(1) 0.062(8) 0.012(8) -0.01(1) 0.06(2) C
O2 0.10(2) 0.078(7) 0.062(6) 0.011(5) 0.021(9) 0.02(1) O
C16 0.20(4) 0.09(1) 0.059(9) -0.014(8) 0.03(2) 0.02(2) C

loop_
_atom_site_label
_atom_site_occupancy
_atom_site_fract_x
_atom_site_fract_y
_atom_site_fract_z
_atom_site_U_iso_or_equiv
_atom_site_thermal_displace_type
_atom_site_type_symbol
_atom_site_calc_attached_atom
Mn1 1.00 0.0125(4) 0.2341(1) 0.9175(1) 0.054(1) Uani Mn ?
N1 1.00 0.017(2) 0.2414(8) 0.7521(6) 0.062(7) Uani N ?
N2 1.00 0.013(2) 0.2218(8) 0.0806(6) 0.064(9) Uani N ?
C13 1.00 0.189(3) 0.436(1) 0.9206(7) 0.09(1) Uani C ?
S1 1.00 0.2763(9) 0.5376(3) 0.9101(3) 0.093(4) Uani S ?
C14 1.00 -0.204(3) 0.054(1) 0.9038(8) 0.06(1) Uani C ?
S2 1.00 -0.3237(9) -0.0261(3) 0.9016(3) 0.076(3) Uani S ?
O1 1.00 -0.158(2) 0.3410(7) 0.9208(6) 0.073(7) Uani O ?
C15 1.00 -0.180(2) 0.410(1) 0.8487(9) 0.08(1) Uani C ?
O2 1.00 0.186(2) 0.1331(8) 0.9219(7) 0.081(9) Uani O ?
C16 1.00 0.255(3) 0.096(1) 0.849(1) 0.12(2) Uani C ?
C6 1.00 0.041(2) 0.262(1) 0.4463(8) 0.047(4) Uiso C ?
N3 1.00 0.148(3) 0.362(1) 0.9284(8) 0.064(4) Uiso N ?
C7 1.00 -0.008(2) 0.199(1) 0.385(1) 0.061(4) Uiso C ?
C4 1.00 0.113(2) 0.308(1) 0.6105(9) 0.058(4) Uiso C ?
C8 1.00 0.000(2) 0.210(1) 0.2804(8) 0.049(4) Uiso C ?
C9 1.00 -0.025(2) 0.130(1) 0.2233(9) 0.055(4) Uiso C ?
C2 1.00 -0.066(2) 0.191(1) 0.5975(9) 0.059(4) Uiso C ?
C10 1.00 -0.025(2) 0.138(1) 0.1255(9) 0.055(4) Uiso C ?
N4 1.00 -0.124(2) 0.1100(9) 0.9085(8) 0.054(4) Uiso N ?
C1 1.00 -0.065(2) 0.1871(9) 0.6956(9) 0.048(4) Uiso C ?
C11 1.00 0.043(2) 0.298(1) 0.1383(9) 0.052(4) Uiso C ?
C5 1.00 0.099(3) 0.300(1) 0.708(1) 0.063(4) Uiso C ?
C12 1.00 0.045(2) 0.2935(9) 0.2359(8) 0.048(4) Uiso C ?
C3 1.00 0.028(2) 0.2503(9) 0.5532(8) 0.038(3) Uiso C ?
H6 1.00 0.076(2) 0.322(1) 0.4227(8) 0.06 Uiso H C6
H7 1.00 -0.041(2) 0.138(1) 0.409(1) 0.06 Uiso H C7
H9 1.00 -0.042(2) 0.067(1) 0.2512(9) 0.06 Uiso H C9
H10 1.00 -0.053(2) 0.083(1) 0.0870(9) 0.06 Uiso H C10
H11 1.00 0.068(2) 0.359(1) 0.1083(9) 0.06 Uiso H C11
H12 1.00 0.075(2) 0.3486(9) 0.2737(8) 0.06 Uiso H C12
H1 1.00 -0.126(2) 0.1446(9) 0.7254(9) 0.06 Uiso H C1
H2 1.00 -0.123(2) 0.150(1) 0.5591(9) 0.06 Uiso H C2
H1O 1.00 -0.149(2) 0.3739(7) 0.9721(6) 0.06 Uiso H O1
H4 1.00 0.180(2) 0.348(1) 0.5841(9) 0.06 Uiso H C4
H15A 1.00 -0.255(2) 0.449(1) 0.8622(9) 0.06 Uiso H C15
H15B 1.00 -0.106(2) 0.453(1) 0.8458(9) 0.06 Uiso H C15
H15C 1.00 -0.193(2) 0.377(1) 0.7888(9) 0.06 Uiso H C15
H2O 1.00 0.162(2) 0.0824(8) 0.9526(7) 0.06 Uiso H O2
H5 1.00 0.145(3) 0.347(1) 0.748(1) 0.06 Uiso H C5
H16A 1.00 0.324(3) 0.054(1) 0.874(1) 0.06 Uiso H C16
H16B 1.00 0.198(3) 0.057(1) 0.809(1) 0.06 Uiso H C16
H16C 1.00 0.291(3) 0.149(1) 0.814(1) 0.06 Uiso H C16

loop_
_atom_type_symbol
_atom_type_description
_atom_type_oxidation_number
_atom_type_number_in_cell
_atom_type_scat_dispersion_real
_atom_type_scat_dispersion_imag
_atom_type_scat_source
C Carbon 0 16 0.0020 0.0020 Internat_Tables_Vol_IV_Table_2.3.1
H Hydrogen 0 18 0.0000 0.0000 Internat_Tables_Vol_IV_Table_2.3.1
N Nitrogen 0 4 0.0040 0.0030 Internat_Tables_Vol_IV_Table_2.3.1
O Oxygen 0 2 0.0080 0.0060 Internat_Tables_Vol_IV_Table_2.3.1
S Sulfur 0 2 0.1100 0.1240 Internat_Tables_Vol_IV_Table_2.3.1
Mn Manganese 0 1 0.2950 0.7290 Internat_Tables_Vol_IV_Table_2.3.1

loop_
_geom_angle_atom_site_label_1
_geom_angle_atom_site_label_2
_geom_angle_atom_site_label_3
_geom_angle
_geom_angle_site_symmetry_3
N3 Mn1 N4 178.7(6) .
O2 Mn1 N4 93.3(6) .
O2 Mn1 N3 87.9(6) .
O1 Mn1 N4 89.0(5) .
O1 Mn1 N3 89.9(6) .
O1 Mn1 O2 176.6(5) .
N1 Mn1 N4 90.4(4) .
N1 Mn1 N3 90.2(4) .
N1 Mn1 O2 90.7(4) .
N1 Mn1 O1 91.9(4) .
N1 Mn1 N2 177.8(5) 3_555
N3 Mn1 N2 90.2(5) 3_555
N4 Mn1 N2 89.1(5) 3_555
O1 Mn1 N2 90.3(5) 3_555
O2 Mn1 N2 87.1(5) 3_555
Mn1 N1 C5 121.5(8) .
Mn1 N1 C1 121.9(7) .
C1 N1 C5 117(1) .
C10 N2 C11 115(1) .
C10 N2 Mn1 122.8(8) 3_555
C11 N2 Mn1 122.7(8) 3_555
S1 C13 N3 170(2) .
S2 C14 N4 177(2) .
Mn1 O1 C15 121.4(9) .
Mn1 O2 C16 130(1) .
C7 C6 C3 123(1) .
Mn1 N3 C13 161(2) .
C6 C7 C8 124(1) .
C5 C4 C3 116(1) .
C7 C8 C12 124(1) .
C7 C8 C9 119(1) .
C9 C8 C12 116(1) .
C8 C9 C10 121(1) .
C1 C2 C3 118(1) .
N2 C10 C9 122(1) .
Mn1 N4 C14 173(1) .
N1 C1 C2 124(1) .
N2 C11 C12 124(1) .
N1 C5 C4 126(1) .
C8 C12 C11 120(1) .
C4 C3 C2 119(1) .
C6 C3 C2 125(1) .
C6 C3 C4 116(1) .

loop_
_geom_bond_atom_site_label_1
_geom_bond_atom_site_label_2
_geom_bond_distance
_geom_bond_site_symmetry_2
Mn1 N1 2.326(9) .
Mn1 O1 2.28(2) .
Mn1 O2 2.26(2) .
Mn1 N3 2.23(2) .
Mn1 N4 2.20(2) .
Mn1 N2 2.30(1) 3_555
N1 C1 1.36(2) .
N2 C5 1.33(3) .
N2 C10 1.36(2) .
N2 C11 1.34(2) .
C13 S1 1.65(2) .
C13 N3 1.09(3) .
C14 S2 1.65(2) .
C14 N4 1.11(3) .
O1 C15 1.39(2) .
O2 C16 1.36(2) .
C6 C7 1.29(2) .
C6 C3 1.52(2) .
C7 C8 1.49(2) .
C4 C5 1.39(2) .
C4 C3 1.41(2) .
C8 C9 1.36(2) .
C8 C12 1.37(2) .
C9 C10 1.38(2) .
C2 C1 1.38(2) .
C2 C3 1.43(3) .
C11 C12 1.37(2) .

loop_
_cod_changelog_entry_id
_cod_changelog_entry_author
_cod_changelog_entry_date
_cod_changelog_entry_text
1 'Vaitkus, Antanas' 2023-11-30T18:53:54+02:00
;
 Changed the '_cell_angle_beta' data item value from '90' to '91.71(3)' after
 consulting the original publication. This value was also provided in the
 original file, however, using an incorrect data name '_cell_length_beta'.
;
